data_2011571
loop_
_publ_author_name
'Bolte, Michael'
'Degen, Alexander'
'Egert, Ernst'

_publ_section_title
;
 Diels--Alder adducts of maleic anhydride and dienes: new compounds by
 crystallization
;
_journal_issue 11
_journal_name_full 'Acta Crystallographica Section C'
_journal_page_first 1338
_journal_page_last 1342
_journal_paper_doi 10.1107/S0108270100010131
_journal_volume 56
_journal_year 2000
_chemical_formula_moiety 'C9 H10 O4'
_chemical_formula_sum 'C9 H10 O4'
_chemical_formula_weight 182.17
_chemical_name_systematic
;
bicyclo[2.2.1]hept-2-ene-endo-cis-5,6-dicarboxylic acid
;
_space_group_IT_number 14
_symmetry_cell_setting monoclinic
_symmetry_space_group_name_Hall '-P 2ybc'
_symmetry_space_group_name_H-M 'P 1 21/c 1'
_audit_creation_method SHELXL97
_cell_angle_alpha 90
_cell_angle_beta 98.75(3)
_cell_angle_gamma 90
_cell_formula_units_Z 4
_cell_length_a 10.999(2)
_cell_length_b 7.3890(10)
_cell_length_c 10.410(2)
_cell_measurement_reflns_used 4135
_cell_measurement_temperature 173(2)
_cell_measurement_theta_max 25
_cell_measurement_theta_min 0
_cell_volume 836.2(3)
_computing_cell_refinement SMART
_computing_data_collection 'SMART (Siemens, 1995)'
_computing_data_reduction 'SAINT (Siemens, 1995)'
_computing_molecular_graphics 'XP in SHELXTL-Plus (Sheldrick, 1991)'
_computing_structure_refinement 'SHELXL97 (Sheldrick, 1997)'
_computing_structure_solution 'SHELXS97 (Sheldrick, 1990)'
_diffrn_ambient_temperature 173(2)
_diffrn_measured_fraction_theta_full 1.000
_diffrn_measured_fraction_theta_max 1.000
_diffrn_measurement_device_type 'Siemens CCD three-circle'
_diffrn_measurement_method \w
_diffrn_radiation_monochromator graphite
_diffrn_radiation_source 'fine-focus sealed tube'
_diffrn_radiation_type MoK\a
_diffrn_radiation_wavelength .71073
_diffrn_reflns_av_R_equivalents .062
_diffrn_reflns_av_sigmaI/netI .036
_diffrn_reflns_limit_h_max 13
_diffrn_reflns_limit_h_min -13
_diffrn_reflns_limit_k_max 9
_diffrn_reflns_limit_k_min -9
_diffrn_reflns_limit_l_max 13
_diffrn_reflns_limit_l_min -13
_diffrn_reflns_number 12009
_diffrn_reflns_theta_full 26.37
_diffrn_reflns_theta_max 26.37
_diffrn_reflns_theta_min 1.87
_diffrn_standards_decay_% 0
_diffrn_standards_interval_time 960
_diffrn_standards_number 116
_exptl_absorpt_coefficient_mu .115
_exptl_absorpt_correction_T_max .989
_exptl_absorpt_correction_T_min .945
_exptl_absorpt_correction_type empirical
_exptl_absorpt_process_details '(SADABS; Sheldrick, 1996)'
_exptl_crystal_colour colourless
_exptl_crystal_density_diffrn 1.447
_exptl_crystal_density_method 'not measured'
_exptl_crystal_description block
_exptl_crystal_F_000 384
_exptl_crystal_size_max .5
_exptl_crystal_size_mid .1
_exptl_crystal_size_min .1
_refine_diff_density_max .28
_refine_diff_density_min -.28
_refine_ls_extinction_coef .021(4)
_refine_ls_extinction_method 'SHELXL97 (Sheldrick, 1997)'
_refine_ls_goodness_of_fit_ref 1.095
_refine_ls_hydrogen_treatment mixed
_refine_ls_matrix_type full
_refine_ls_number_parameters 121
_refine_ls_number_reflns 1707
_refine_ls_number_restraints 0
_refine_ls_restrained_S_all 1.095
_refine_ls_R_factor_all .079
_refine_ls_R_factor_gt .059
_refine_ls_shift/su_max <0.001
_refine_ls_shift/su_mean .000
_refine_ls_structure_factor_coef Fsqd
_refine_ls_weighting_details 'calc w = 1/[\s^2^(Fo^2^)+(0.0499P)^2^+1.4698P] where P=(Fo^2^+2Fc^2^)/3'
_refine_ls_weighting_scheme calc
_refine_ls_wR_factor_ref .152
_reflns_number_gt 1304
_reflns_number_total 1707
_reflns_threshold_expression I>2\s(I)
_cod_data_source_file sk1412.cif
_cod_data_source_block III
_cod_depositor_comments
;
The following automatic conversions were performed:
'_symmetry_cell_setting' value 'Monoclinic' changed to 'monoclinic'
according to '/home/saulius/struct/CIF-dictionaries/cif_core.dic'
dictionary named 'cif_core.dic' version 2.4.1 from 2010-06-29.

Automatic conversion script
Id: cif_fix_enum 1527 2010-12-29 10:47:43Z saulius 

The following automatic conversions were performed:

'_symmetry_cell_setting' value 'Monoclinic' changed to 'monoclinic'
according to /home/saulius/struct/CIF-dictionaries/cif_core.dic
dictionary named 'cif_core.dic' version 2.4.1 from 2010-06-29.

Automatic conversion script
Id: cif_fix_values 1715 2011-07-08 13:25:40Z adriana 
;
_cod_original_cell_volume 836.2(2)
_cod_original_sg_symbol_H-M 'P 21/c'
_cod_database_code 2011571
_cod_database_fobs_code 2011571

loop_
_symmetry_equiv_pos_as_xyz
'x, y, z'
'-x, y+1/2, -z+1/2'
'-x, -y, -z'
'x, -y-1/2, z-1/2'

loop_
_atom_site_label
_atom_site_fract_x
_atom_site_fract_y
_atom_site_fract_z
_atom_site_U_iso_or_equiv
_atom_site_adp_type
_atom_site_calc_flag
_atom_site_refinement_flags
_atom_site_occupancy
_atom_site_disorder_assembly
_atom_site_disorder_group
_atom_site_type_symbol
C1 .1539(2) .7981(4) .3321(2) .0199(6) Uani d . 1 . . C
H1 .1085 .7814 .2421 .024 Uiso calc R 1 . . H
C11 .1000(2) .6637(4) .4161(3) .0208(6) Uani d . 1 . . C
O11 .04417(18) .7081(3) .50377(19) .0280(5) Uani d . 1 . . O
O12 .10889(19) .4943(3) .3781(2) .0294(5) Uani d . 1 . . O
H12 .0700 .4266 .4224 .035 Uiso calc R 1 . . H
C2 .2941(2) .7881(4) .3204(3) .0229(6) Uani d . 1 . . C
H2 .3018 .7641 .2275 .028 Uiso calc R 1 . . H
C21 .3751(2) .6575(4) .4033(3) .0237(6) Uani d . 1 . . C
O21 .36102(19) .6043(3) .51021(19) .0344(6) Uani d . 1 . . O
O22 .4710(2) .6116(4) .3478(2) .0473(7) Uani d . 1 . . O
H22 .5214 .5535 .4011 .057 Uiso calc R 1 . . H
C3 .3360(3) .9902(4) .3534(3) .0274(7) Uani d . 1 . . C
H3 .4161 1.0272 .3270 .033 Uiso calc R 1 . . H
C4 .3234(3) 1.0230(4) .4945(3) .0306(7) Uani d . 1 . . C
H4 .3891 1.0365 .5644 .037 Uiso calc R 1 . . H
C5 .2050(3) 1.0295(4) .5032(3) .0259(6) Uani d . 1 . . C
H5 .1702 1.0495 .5801 .031 Uiso calc R 1 . . H
C6 .1348(2) .9992(4) .3684(3) .0233(6) Uani d . 1 . . C
H6 .0478 1.0431 .3539 .028 Uiso calc R 1 . . H
C7 .2215(3) 1.0907(4) .2860(3) .0293(7) Uani d . 1 . . C
H7A .2268 1.2234 .2989 .035 Uiso calc R 1 . . H
H7B .2014 1.0616 .1924 .035 Uiso calc R 1 . . H

loop_
_atom_site_aniso_label
_atom_site_aniso_U_11
_atom_site_aniso_U_22
_atom_site_aniso_U_33
_atom_site_aniso_U_12
_atom_site_aniso_U_13
_atom_site_aniso_U_23
C1 .0189(13) .0200(14) .0201(13) .0045(11) .0003(10) -.0004(11)
C11 .0186(13) .0216(14) .0208(13) .0021(11) -.0020(10) -.0009(11)
O11 .0320(11) .0264(11) .0279(11) -.0023(9) .0121(9) -.0040(9)
O12 .0363(12) .0212(11) .0337(12) .0003(9) .0146(9) -.0025(9)
C2 .0222(14) .0288(16) .0183(13) .0067(12) .0046(10) .0036(11)
C21 .0206(13) .0280(15) .0228(14) .0061(11) .0044(11) -.0001(12)
O21 .0317(12) .0473(14) .0264(11) .0187(10) .0116(9) .0140(10)
O22 .0417(14) .0721(19) .0319(12) .0374(13) .0182(10) .0188(12)
C3 .0202(14) .0297(16) .0334(16) -.0013(12) .0071(12) .0053(13)
C4 .0280(16) .0292(17) .0328(16) -.0049(13) -.0008(12) -.0008(13)
C5 .0319(16) .0199(14) .0261(15) -.0012(12) .0050(12) -.0036(12)
C6 .0213(14) .0204(14) .0285(15) .0057(11) .0044(11) .0023(11)
C7 .0323(16) .0257(16) .0311(16) .0057(13) .0082(12) .0076(13)

loop_
_atom_type_symbol
_atom_type_description
_atom_type_scat_dispersion_real
_atom_type_scat_dispersion_imag
_atom_type_scat_source
C C .0033 .0016 'International Tables Vol C Tables 4.2.6.8 and 6.1.1.4'
H H .0000 .0000 'International Tables Vol C Tables 4.2.6.8 and 6.1.1.4'
O O .0106 .0060 'International Tables Vol C Tables 4.2.6.8 and 6.1.1.4'

loop_
_geom_angle_atom_site_label_1
_geom_angle_atom_site_label_2
_geom_angle_atom_site_label_3
_geom_angle
C11 C1 C6 114.2(2)
C11 C1 C2 119.6(2)
C6 C1 C2 103.6(2)
C11 C1 H1 106.2
C6 C1 H1 106.2
C2 C1 H1 106.2
O11 C11 O12 123.2(3)
O11 C11 C1 123.0(2)
O12 C11 C1 113.5(2)
C11 O12 H12 109.5
C21 C2 C1 119.5(2)
C21 C2 C3 110.8(2)
C1 C2 C3 101.3(2)
C21 C2 H2 108.2
C1 C2 H2 108.2
C3 C2 H2 108.2
O21 C21 O22 122.7(3)
O21 C21 C2 126.2(2)
O22 C21 C2 111.0(2)
C21 O22 H22 109.5
C4 C3 C7 100.1(2)
C4 C3 C2 107.1(2)
C7 C3 C2 99.5(2)
C4 C3 H3 115.9
C7 C3 H3 115.9
C2 C3 H3 115.9
C5 C4 C3 108.0(3)
C5 C4 H4 126.0
C3 C4 H4 126.0
C4 C5 C6 107.5(3)
C4 C5 H5 126.2
C6 C5 H5 126.2
C5 C6 C7 100.4(2)
C5 C6 C1 107.3(2)
C7 C6 C1 99.6(2)
C5 C6 H6 115.7
C7 C6 H6 115.7
C1 C6 H6 115.7
C6 C7 C3 93.9(2)
C6 C7 H7A 112.9
C3 C7 H7A 112.9
C6 C7 H7B 112.9
C3 C7 H7B 112.9
H7A C7 H7B 110.4

loop_
_geom_bond_atom_site_label_1
_geom_bond_atom_site_label_2
_geom_bond_site_symmetry_2
_geom_bond_distance
_geom_bond_publ_flag
C1 C11 . 1.503(4) ?
C1 C6 . 1.555(4) ?
C1 C2 . 1.567(4) ?
C1 H1 . 1.0000 ?
C11 O11 . 1.220(3) ?
C11 O12 . 1.320(3) ?
O12 H12 . .8400 ?
C2 C21 . 1.495(4) ?
C2 C3 . 1.585(4) ?
C2 H2 . 1.0000 ?
C21 O21 . 1.213(3) ?
C21 O22 . 1.322(3) ?
O22 H22 . .8400 ?
C3 C4 . 1.516(4) ?
C3 C7 . 1.536(4) ?
C3 H3 . 1.0000 ?
C4 C5 . 1.320(4) ?
C4 H4 . .9500 ?
C5 C6 . 1.511(4) ?
C5 H5 . .9500 ?
C6 C7 . 1.533(4) ?
C6 H6 . 1.0000 ?
C7 H7A . .9900 ?
C7 H7B . .9900 ?

loop_
_geom_hbond_atom_site_label_D
_geom_hbond_atom_site_label_H
_geom_hbond_atom_site_label_A
_geom_hbond_site_symmetry_A
_geom_hbond_distance_DH
_geom_hbond_distance_HA
_geom_hbond_distance_DA
_geom_hbond_angle_DHA
O12 H12 O11 3_566 .84 1.86 2.685(3) 168.1
O22 H22 O21 3_666 .84 1.88 2.704(3) 168.1

loop_
_geom_torsion_atom_site_label_1
_geom_torsion_atom_site_label_2
_geom_torsion_atom_site_label_3
_geom_torsion_atom_site_label_4
_geom_torsion
C6 C1 C11 O11 1.3(4)
C2 C1 C11 O11 124.7(3)
C6 C1 C11 O12 175.2(2)
C2 C1 C11 O12 -61.3(3)
C11 C1 C2 C21 -6.2(4)
C6 C1 C2 C21 122.3(3)
C11 C1 C2 C3 -128.2(2)
C6 C1 C2 C3 .3(2)
C1 C2 C21 O21 -29.4(4)
C3 C2 C21 O21 87.7(4)
C1 C2 C21 O22 154.0(3)
C3 C2 C21 O22 -88.9(3)
C21 C2 C3 C4 -61.5(3)
C1 C2 C3 C4 66.3(2)
C21 C2 C3 C7 -165.3(2)
C1 C2 C3 C7 -37.5(2)
C7 C3 C4 C5 32.6(3)
C2 C3 C4 C5 -70.8(3)
C3 C4 C5 C6 .6(3)
C4 C5 C6 C7 -33.7(3)
C4 C5 C6 C1 70.0(3)
C11 C1 C6 C5 64.6(3)
C2 C1 C6 C5 -67.2(3)
C11 C1 C6 C7 168.8(2)
C2 C1 C6 C7 37.0(3)
C5 C6 C7 C3 49.9(3)
C1 C6 C7 C3 -59.9(2)
C4 C3 C7 C6 -49.3(3)
C2 C3 C7 C6 60.1(2)

loop_
_cod_related_entry_id
_cod_related_entry_database
_cod_related_entry_code
1 ChemSpider 88438
